data_7038963
loop_
_publ_author_name
'Yang, En-Cui'
'Liu, Zhong-Yi'
'Zhang, Lei'
'Yang, Na'
'Zhao, Xiao-Jun'

_publ_section_title
;
 Magnetism behaviours dominated by the interplay of magnetic anisotropy
 and exchange coupling in local Co discs.
;
_journal_issue 19
_journal_name_full 'Dalton transactions (Cambridge, England : 2003)'
_journal_page_first 8134
_journal_page_last 8141
_journal_paper_doi 10.1039/c6dt00010j
_journal_volume 45
_journal_year 2016
_chemical_formula_moiety '0.5(C52 H56 Co14 N20 O48 S4)'
_chemical_formula_sum 'C26 H28 Co7 N10 O24 S2'
_chemical_formula_weight 1341.21
_space_group_crystal_system monoclinic
_space_group_IT_number 12
_space_group_name_Hall '-I 2y'
_space_group_name_H-M_alt 'I 1 2/m 1'
_symmetry_space_group_name_Hall '-I 2y'
_symmetry_space_group_name_H-M 'I 1 2/m 1'
_atom_sites_solution_hydrogens mixed
_atom_sites_solution_primary direct
_audit_creation_date 2015-06-04
_audit_creation_method
;
Olex2 1.2
(compiled 2015.01.26 svn.r3150 for OlexSys, GUI svn.r4998)
;
_audit_update_record
;
2015-07-17 deposited with the CCDC.
2016-04-05 downloaded from the CCDC.
;
_cell_angle_alpha 90
_cell_angle_beta 99.124(18)
_cell_angle_gamma 90
_cell_formula_units_Z 2
_cell_length_a 7.4315(14)
_cell_length_b 13.956(3)
_cell_length_c 20.444(4)
_cell_measurement_reflns_used 496
_cell_measurement_temperature 173.00(10)
_cell_measurement_theta_max 71.6580
_cell_measurement_theta_min 6.0500
_cell_volume 2093.5(7)
_computing_cell_refinement
;
CrysAlisPro, Agilent Technologies,
Version 1.171.37.35 (release 13-08-2014 CrysAlis171 .NET)
(compiled Aug 13 2014,18:06:01)
;
_computing_data_collection
;
CrysAlisPro, Agilent Technologies,
Version 1.171.37.35 (release 13-08-2014 CrysAlis171 .NET)
(compiled Aug 13 2014,18:06:01)
;
_computing_data_reduction
;
CrysAlisPro, Agilent Technologies,
Version 1.171.37.35 (release 13-08-2014 CrysAlis171 .NET)
(compiled Aug 13 2014,18:06:01)
;
_computing_molecular_graphics 'Olex2 (Dolomanov et al., 2009)'
_computing_publication_material 'Olex2 (Dolomanov et al., 2009)'
_computing_structure_refinement 'ShelXL (Sheldrick, 2008)'
_computing_structure_solution 'ShelXT (Sheldrick, 2015)'
_diffrn_ambient_environment N~2~
_diffrn_ambient_temperature 173.00(10)
_diffrn_detector 'CCD plate'
_diffrn_detector_area_resol_mean 5.2740
_diffrn_detector_type AtlasS2
_diffrn_measured_fraction_theta_full 0.990
_diffrn_measured_fraction_theta_max 0.990
_diffrn_measurement_details
;
  1 omega  -23.00   32.00   1.0000    1.5100
omega____ theta____ kappa____ phi______ frames
    -      -40.1801   38.0000    0.0000 55

  2 omega  -44.00   33.00   1.0000    1.5100
omega____ theta____ kappa____ phi______ frames
    -      -40.1801   38.0000  -60.0000 77

  3 omega  -12.00   34.00   1.0000    1.5100
omega____ theta____ kappa____ phi______ frames
    -      -40.1801   57.0000 -180.0000 46

  4 omega  -60.00  -13.00   1.0000    1.5100
omega____ theta____ kappa____ phi______ frames
    -      -40.1801   57.0000 -180.0000 47

  5 omega   33.00   93.00   1.0000    1.0000
omega____ theta____ kappa____ phi______ frames
    -      107.5064  -45.0000  -60.0000 60

  6 omega   56.00  157.00   1.0000    1.0000
omega____ theta____ kappa____ phi______ frames
    -      107.5064  -15.0000 -150.0000 101

  7 omega   90.00  159.00   1.0000    1.0000
omega____ theta____ kappa____ phi______ frames
    -      107.5064   45.0000 -150.0000 69

  8 omega   45.00   82.00   1.0000    1.0000
omega____ theta____ kappa____ phi______ frames
    -      107.5064  -45.0000 -120.0000 37

  9 omega   31.00   87.00   1.0000    1.0000
omega____ theta____ kappa____ phi______ frames
    -      107.5064  -30.0000    0.0000 56

 10 omega   64.00   97.00   1.0000    1.0000
omega____ theta____ kappa____ phi______ frames
    -      107.5064  -45.0000   90.0000 33

 11 omega   32.00   86.00   1.0000    1.0000
omega____ theta____ kappa____ phi______ frames
    -      107.5064  -30.0000   60.0000 54
;
_diffrn_measurement_device 'four-circle diffractometer'
_diffrn_measurement_device_type 'SuperNova, Dual, Cu at zero, AtlasS2'
_diffrn_measurement_method '\w scans'
_diffrn_orient_matrix_UB_11 0.1194437000
_diffrn_orient_matrix_UB_12 0.0693483000
_diffrn_orient_matrix_UB_13 0.0471387000
_diffrn_orient_matrix_UB_21 0.1653594000
_diffrn_orient_matrix_UB_22 -0.0244616000
_diffrn_orient_matrix_UB_23 -0.0339137000
_diffrn_orient_matrix_UB_31 -0.0508092000
_diffrn_orient_matrix_UB_32 0.0822555000
_diffrn_orient_matrix_UB_33 -0.0494229000
_diffrn_radiation_monochromator mirror
_diffrn_radiation_probe x-ray
_diffrn_radiation_type CuK\a
_diffrn_radiation_wavelength 1.54184
_diffrn_reflns_av_unetI/netI 0.1985
_diffrn_reflns_Laue_measured_fraction_full 0.990
_diffrn_reflns_Laue_measured_fraction_max 0.990
_diffrn_reflns_limit_h_max 8
_diffrn_reflns_limit_h_min -8
_diffrn_reflns_limit_k_max 16
_diffrn_reflns_limit_k_min -10
_diffrn_reflns_limit_l_max 24
_diffrn_reflns_limit_l_min -24
_diffrn_reflns_number 3444
_diffrn_reflns_point_group_measured_fraction_full 0.990
_diffrn_reflns_point_group_measured_fraction_max 0.990
_diffrn_reflns_theta_full 67.062
_diffrn_reflns_theta_max 67.062
_diffrn_reflns_theta_min 3.851
_diffrn_source 'sealed X-ray tube'
_diffrn_source_type 'SuperNova (Cu) X-ray Source'
_exptl_absorpt_coefficient_mu 23.034
_exptl_absorpt_correction_T_max 1.00000
_exptl_absorpt_correction_T_min 0.16040
_exptl_absorpt_correction_type multi-scan
_exptl_absorpt_process_details
;
CrysAlisPro, Agilent Technologies,
Version 1.171.37.35 (release 13-08-2014 CrysAlis171 .NET)
(compiled Aug 13 2014,18:06:01)
Empirical absorption correction using spherical harmonics,
 implemented in SCALE3 ABSPACK scaling algorithm.
;
_exptl_crystal_density_diffrn 2.128
_exptl_crystal_F_000 1334
_exptl_crystal_size_max 0.18
_exptl_crystal_size_mid 0.14
_exptl_crystal_size_min 0.13
_refine_diff_density_max 2.564
_refine_diff_density_min -1.126
_refine_diff_density_rms 0.311
_refine_ls_extinction_method none
_refine_ls_goodness_of_fit_ref 1.042
_refine_ls_hydrogen_treatment constr
_refine_ls_matrix_type full
_refine_ls_number_parameters 203
_refine_ls_number_reflns 3444
_refine_ls_number_restraints 107
_refine_ls_restrained_S_all 1.114
_refine_ls_R_factor_all 0.2113
_refine_ls_R_factor_gt 0.1170
_refine_ls_shift/su_max 0.000
_refine_ls_shift/su_mean 0.000
_refine_ls_structure_factor_coef Fsqd
_refine_ls_weighting_details 'w=1/[\s^2^(Fo^2^)+(0.1373P)^2^] where P=(Fo^2^+2Fc^2^)/3'
_refine_ls_weighting_scheme calc
_refine_ls_wR_factor_gt 0.2796
_refine_ls_wR_factor_ref 0.3093
_reflns_Friedel_coverage 0.000
_reflns_number_gt 1390
_reflns_number_total 3444
_reflns_threshold_expression 'I > 2\s(I)'
_cod_data_source_file c6dt00010j2.cif
_cod_data_source_block a150427a_twin1_hklf5
_cod_depositor_comments 'Adding full bibliography for 7038962--7038963.cif.'
_cod_original_cell_volume 2093.6(7)
_cod_database_code 7038963
_chemical_oxdiff_formula 'C H O N Zn'
_shelx_space_group_comment
;
The symmetry employed for this shelxl refinement is uniquely defined
by the following loop, which should always be used as a source of
symmetry information in preference to the above space-group names.
They are only intended as comments.
;
_diffrn_oxdiff_twin_integration_method simultaneous
_olex2_refinement_description
;
1. Twinned data refinement
 Scales: 0.512(5) 0.488(5)
2. Fixed Uiso
 At 1.2 times of:
  All C(H) groups, All N(H,H) groups, All O(H) groups
 At 1.5 times of:
  All O(H,H) groups
3. Restrained distances
 N6-C6
 1.35 with sigma of 0.01
 N7-C4
 2.3 with sigma of 0.01
 C8-C5
 2.13 with sigma of 0.01
 C8-C4
 2.17 with sigma of 0.01
 N9-N7
 2.33 with sigma of 0.01
 N9-C5
 2.22 with sigma of 0.01
 N7-C5
 1.39 with sigma of 0.01
 C8-N7
 1.37 with sigma of 0.01
 N9-C8
 1.4 with sigma of 0.01
 N9-C4
 1.35 with sigma of 0.01
 C5-C4 = N3-C4 = N3-C2 = N1-C2 = N1-C6 = C6-C5
 1.39 with sigma of 0.01
 N1-N6 \\sim N6-C5
 with sigma of 0.001
4. Uiso/Uaniso restraints and constraints
N1 \\sim N3 \\sim N6 \\sim N7 \\sim N9 \\sim C2 \\sim C4 \\sim C5 \\sim C6
\\sim C8: within 1.7A with sigma of 0.001 and sigma for terminal atoms of 0.002
C14 \\sim C10 \\sim C11 \\sim C12 \\sim C13: within 2A with sigma of 0.001 and
sigma for terminal atoms of 0.002
5. Others
 Fixed Sof: N6(0.5) H6A(0.5) H6B(0.5) N1(0.5) C2(0.5) H2(0.5) N3(0.5) C4(0.5)
 C5(0.5) N7(0.5) C8(0.5) H8(0.5) N9(0.5) C6(0.5)
6.a Riding coordinates:
 O7W(H7WA,H7WB)
6.b Ternary CH refined with riding coordinates:
 O5(H5), O6(H6)
6.c Aromatic/amide H refined with riding coordinates:
 C11(H11), C13(H13), C2(H2), C8(H8)
6.d Fitted pentagon refined as free rotating group:
 C4(C5,N7,C8,N9)
6.e X=CH2 refined with riding coordinates:
 N6(H6A,H6B)
;
_shelx_shelxl_version_number 2014/7
_olex2_submission_special_instructions 'No special instructions were received'

loop_
_space_group_symop_operation_xyz
'x, y, z'
'-x, y, -z'
'x+1/2, y+1/2, z+1/2'
'-x+1/2, y+1/2, -z+1/2'
'-x, -y, -z'
'x, -y, z'
'-x+1/2, -y+1/2, -z+1/2'
'x+1/2, -y+1/2, z+1/2'

loop_
_atom_site_label
_atom_site_type_symbol
_atom_site_fract_x
_atom_site_fract_y
_atom_site_fract_z
_atom_site_U_iso_or_equiv
_atom_site_adp_type
_atom_site_occupancy
_atom_site_site_symmetry_order
_atom_site_calc_flag
_atom_site_refinement_flags_posn
_atom_site_refinement_flags_adp
_atom_site_refinement_flags_occupancy
_atom_site_disorder_assembly
_atom_site_disorder_group
Co1 Co 0.5000 0.5000 0.5000 0.0167(13) Uani 1 4 d S T P . .
Co2 Co 0.5000 0.7242(3) 0.5000 0.0255(11) Uani 1 2 d S T P . .
Co3 Co 0.5214(4) 0.38571(19) 0.36960(11) 0.0209(8) Uani 1 1 d . . . . .
O1 O 0.8673(19) 0.3240(8) 0.0515(5) 0.037(3) Uani 1 1 d . . . . .
S1 S 0.9051(9) 0.5000 0.3394(3) 0.0265(15) Uani 1 2 d S T P . .
O3 O 0.717(2) 0.5000 0.3557(7) 0.024(4) Uani 1 2 d S T P . .
O2 O 0.8658(18) 0.2459(8) 0.1465(6) 0.032(3) Uani 1 1 d . . . . .
O4 O 0.9998(17) 0.4133(10) 0.3596(6) 0.047(4) Uani 1 1 d . . . . .
O5 O 0.3576(16) 0.6158(7) 0.5325(5) 0.023(3) Uani 1 1 d . . . . .
H5 H 0.2242 0.6167 0.5220 0.028 Uiso 1 1 calc R . . . .
O6 O 0.382(2) 0.5000 0.3993(6) 0.018(4) Uani 1 2 d S T P . .
H6 H 0.2492 0.5000 0.3883 0.022 Uiso 1 2 calc RS T P . .
O7W O 0.6946(17) 0.7103(8) 0.5942(5) 0.026(3) Uani 1 1 d . . . . .
H7WA H 0.7859 0.6832 0.5834 0.039 Uiso 1 1 d R . . . .
H7WB H 0.7229 0.7657 0.6085 0.039 Uiso 1 1 d R . . . .
C10 C 0.846(3) 0.4146(12) 0.1485(8) 0.027(2) Uani 1 1 d . U . . .
C11 C 0.858(3) 0.4162(12) 0.2183(8) 0.027(2) Uani 1 1 d . U . . .
H11 H 0.8575 0.3587 0.2413 0.033 Uiso 1 1 calc R . . A .
C12 C 0.871(4) 0.5000 0.2521(11) 0.027(2) Uani 1 2 d S TU P . .
C13 C 0.839(4) 0.5000 0.1153(11) 0.027(2) Uani 1 2 d S TU P . .
H13 H 0.8287 0.5000 0.0694 0.033 Uiso 1 2 calc RS T P . .
C14 C 0.859(3) 0.3187(13) 0.1135(8) 0.027(2) Uani 1 1 d . U . . .
N6 N 0.230(3) 0.4738(13) 0.0637(8) 0.026(3) Uani 0.5 1 d D U . A -1
H6A H 0.2265 0.5313 0.0485 0.031 Uiso 0.5 1 calc R . . A -1
H6B H 0.1989 0.4265 0.0375 0.031 Uiso 0.5 1 calc R . . A -1
N1 N 0.304(5) 0.3664(15) 0.1544(10) 0.025(2) Uani 0.5 1 d D U . A -1
C2 C 0.362(5) 0.352(2) 0.2210(11) 0.025(2) Uani 0.5 1 d D U . A -1
H2 H 0.3662 0.2893 0.2360 0.030 Uiso 0.5 1 calc R . . A -1
N3 N 0.414(5) 0.4219(17) 0.2675(12) 0.025(2) Uani 0.5 1 d D U . A -1
C4 C 0.397(3) 0.5126(13) 0.2408(8) 0.025(2) Uani 0.5 1 d D U . A -1
C5 C 0.337(3) 0.5312(12) 0.1726(7) 0.025(2) Uani 0.5 1 d DG U . A -1
N7 N 0.334(4) 0.6321(13) 0.1633(8) 0.025(2) Uani 0.5 1 d DG U . A -1
C8 C 0.392(5) 0.6757(12) 0.2258(11) 0.025(2) Uani 0.5 1 d DG U . A -1
H8 H 0.4026 0.7412 0.2339 0.030 Uiso 0.5 1 calc R . . A -1
N9 N 0.431(4) 0.6019(17) 0.2737(7) 0.025(2) Uani 0.5 1 d DG U . A -1
C6 C 0.285(4) 0.4579(12) 0.1286(9) 0.025(2) Uani 0.5 1 d D U . A -1

loop_
_atom_site_aniso_label
_atom_site_aniso_U_11
_atom_site_aniso_U_22
_atom_site_aniso_U_33
_atom_site_aniso_U_23
_atom_site_aniso_U_13
_atom_site_aniso_U_12
Co1 0.027(3) 0.013(3) 0.010(3) 0.000 0.003(2) 0.000
Co2 0.048(3) 0.018(2) 0.012(2) 0.000 0.0106(18) 0.000
Co3 0.0323(17) 0.0224(18) 0.0085(12) -0.0029(13) 0.0050(11) -0.0013(14)
O1 0.066(10) 0.026(7) 0.021(6) -0.009(6) 0.014(6) -0.006(7)
S1 0.022(3) 0.040(4) 0.018(3) 0.000 0.004(2) 0.000
O3 0.034(11) 0.024(10) 0.014(8) 0.000 0.001(7) 0.000
O2 0.048(9) 0.022(7) 0.030(7) 0.005(6) 0.021(6) 0.010(6)
O4 0.030(8) 0.070(10) 0.039(8) 0.018(7) 0.004(6) 0.034(7)
O5 0.034(7) 0.022(7) 0.015(5) 0.009(5) 0.006(5) 0.001(6)
O6 0.017(9) 0.027(10) 0.009(7) 0.000 -0.003(6) 0.000
O7W 0.037(8) 0.021(7) 0.022(6) -0.011(5) 0.009(5) -0.007(6)
C10 0.041(5) 0.026(5) 0.017(4) -0.0001(11) 0.011(4) 0.0004(11)
C11 0.041(5) 0.026(5) 0.017(4) 0.0000(11) 0.011(4) 0.0002(11)
C12 0.041(6) 0.026(5) 0.017(4) 0.000 0.011(4) 0.000
C13 0.041(6) 0.026(5) 0.017(4) 0.000 0.011(4) 0.000
C14 0.041(5) 0.026(5) 0.017(4) -0.0002(18) 0.011(4) 0.0008(18)
N6 0.029(6) 0.029(6) 0.018(5) 0.004(5) 0.004(4) 0.000(6)
N1 0.028(5) 0.029(6) 0.018(4) 0.004(5) 0.005(4) 0.000(5)
C2 0.028(5) 0.029(6) 0.017(4) 0.005(5) 0.005(4) 0.000(5)
N3 0.028(5) 0.029(6) 0.018(4) 0.005(5) 0.005(4) 0.000(5)
C4 0.028(5) 0.029(6) 0.018(4) 0.005(5) 0.005(4) 0.000(5)
C5 0.028(5) 0.029(6) 0.018(4) 0.005(5) 0.005(4) 0.000(5)
N7 0.028(5) 0.030(6) 0.018(4) 0.005(5) 0.005(4) 0.000(5)
C8 0.028(5) 0.030(6) 0.018(4) 0.005(5) 0.005(4) 0.000(5)
N9 0.028(5) 0.029(6) 0.018(4) 0.005(5) 0.005(4) 0.000(5)
C6 0.028(5) 0.029(6) 0.018(4) 0.005(5) 0.005(4) 0.000(5)

loop_
_atom_type_symbol
_atom_type_description
_atom_type_scat_dispersion_real
_atom_type_scat_dispersion_imag
_atom_type_scat_source
C C 0.0181 0.0091 'International Tables Vol C Tables 4.2.6.8 and 6.1.1.4'
H H 0.0000 0.0000 'International Tables Vol C Tables 4.2.6.8 and 6.1.1.4'
Co Co -2.3653 3.6143 'International Tables Vol C Tables 4.2.6.8 and 6.1.1.4'
N N 0.0311 0.0180 'International Tables Vol C Tables 4.2.6.8 and 6.1.1.4'
O O 0.0492 0.0322 'International Tables Vol C Tables 4.2.6.8 and 6.1.1.4'
S S 0.3331 0.5567 'International Tables Vol C Tables 4.2.6.8 and 6.1.1.4'

loop_
_geom_angle_atom_site_label_1
_geom_angle_atom_site_label_2
_geom_angle_atom_site_label_3
_geom_angle
_geom_angle_site_symmetry_1
_geom_angle_site_symmetry_3
O5 Co1 O5 180.0(4) 6_565 2_656
O5 Co1 O5 100.9(6) 2_656 5_666
O5 Co1 O5 79.1(6) 6_565 5_666
O5 Co1 O5 79.1(6) 2_656 .
O5 Co1 O5 100.9(6) 6_565 .
O5 Co1 O5 180.0 5_666 .
O5 Co1 O6 99.1(4) 6_565 .
O5 Co1 O6 99.1(4) 5_666 5_666
O5 Co1 O6 80.9(4) 2_656 .
O5 Co1 O6 99.1(4) 2_656 5_666
O5 Co1 O6 80.9(4) 5_666 .
O5 Co1 O6 80.9(4) 6_565 5_666
O5 Co1 O6 80.9(4) . 5_666
O5 Co1 O6 99.1(4) . .
O6 Co1 O6 180.0 . 5_666
O1 Co2 O1 96.2(7) 3_455 4_655
O1 Co2 O7W 101.6(4) 4_655 .
O1 Co2 O7W 85.2(5) 4_655 2_656
O1 Co2 O7W 85.2(5) 3_455 .
O1 Co2 O7W 101.6(4) 3_455 2_656
O5 Co2 O1 168.9(4) . 4_655
O5 Co2 O1 91.1(5) . 3_455
O5 Co2 O1 168.9(4) 2_656 3_455
O5 Co2 O1 91.1(5) 2_656 4_655
O5 Co2 O5 82.9(6) . 2_656
O5 Co2 O7W 85.2(4) . 2_656
O5 Co2 O7W 87.3(4) . .
O5 Co2 O7W 87.3(4) 2_656 2_656
O5 Co2 O7W 85.2(4) 2_656 .
O7W Co2 O7W 170.0(6) 2_656 .
O3 Co3 O7W 165.9(4) . 5_666
O2 Co3 O3 109.2(5) 7_655 .
O2 Co3 O7W 81.7(4) 7_655 5_666
O2 Co3 N3 98.6(8) 7_655 .
O5 Co3 O3 86.4(5) 5_666 .
O5 Co3 O2 91.1(5) 5_666 7_655
O5 Co3 O7W 84.3(4) 5_666 5_666
O5 Co3 N3 166.7(8) 5_666 .
O6 Co3 O3 81.3(5) . .
O6 Co3 O2 167.8(5) . 7_655
O6 Co3 O5 83.3(5) . 5_666
O6 Co3 O7W 87.0(5) . 5_666
O6 Co3 N3 88.8(9) . .
N3 Co3 O3 81.8(10) . .
N3 Co3 O7W 106.0(10) . 5_666
C14 O1 Co2 124.2(12) . 3_544
O3 S1 C12 103.7(11) . .
O4 S1 O3 111.9(6) 6_565 .
O4 S1 O3 111.9(6) . .
O4 S1 O4 115.9(12) . 6_565
O4 S1 C12 106.2(7) 6_565 .
O4 S1 C12 106.2(7) . .
Co3 O3 Co3 92.5(6) 6_565 .
S1 O3 Co3 133.7(3) . .
S1 O3 Co3 133.7(3) . 6_565
C14 O2 Co3 129.5(11) . 7_655
Co1 O5 H5 118.9 . .
Co2 O5 Co1 99.0(5) . .
Co2 O5 Co3 99.0(5) . 5_666
Co2 O5 H5 118.9 . .
Co3 O5 Co1 97.8(5) 5_666 .
Co3 O5 H5 118.9 5_666 .
Co1 O6 H6 118.1 . .
Co3 O6 Co1 98.0(5) 6_565 .
Co3 O6 Co1 98.0(5) . .
Co3 O6 Co3 102.6(6) 6_565 .
Co3 O6 H6 118.1 6_565 .
Co3 O6 H6 118.1 . .
Co2 O7W Co3 86.5(4) . 5_666
Co2 O7W H7WA 104.7 . .
Co2 O7W H7WB 108.2 . .
Co3 O7W H7WA 117.3 5_666 .
Co3 O7W H7WB 124.9 5_666 .
H7WA O7W H7WB 109.8 . .
C11 C10 C14 119.1(15) . .
C13 C10 C11 118.6(17) . .
C13 C10 C14 122.1(15) . .
C10 C11 H11 119.5 . .
C12 C11 C10 121.0(17) . .
C12 C11 H11 119.5 . .
C11 C12 S1 120.3(11) 6_565 .
C11 C12 S1 120.3(11) . .
C11 C12 C11 119(2) 6_565 .
C10 C13 C10 121(2) 6_565 .
C10 C13 H13 119.4 . .
C10 C13 H13 119.4 6_565 .
O1 C14 C10 115.5(15) . .
O2 C14 O1 126.3(17) . .
O2 C14 C10 118.2(14) . .
H6A N6 H6B 120.0 . .
C6 N6 H6A 120.0 . .
C6 N6 H6B 120.0 . .
C2 N1 C6 120(2) . .
N1 C2 H2 116.8 . .
N3 C2 N1 126(3) . .
N3 C2 H2 116.8 . .
C2 N3 Co3 121.5(15) . .
C2 N3 C4 112(2) . .
C4 N3 Co3 126.3(17) . .
N3 C4 C5 123.6(15) . .
N3 C4 N9 128.4(15) . .
N9 C4 C5 108.0 . .
N7 C5 C4 108.0 . .
C6 C5 C4 121.1(13) . .
C6 C5 N7 130.8(14) . .
C5 N7 C8 108.0 . .
N7 C8 H8 126.0 . .
N7 C8 N9 108.0 . .
N9 C8 H8 126.0 . .
C4 N9 C8 108.0 . .
N6 C6 N1 121.8(11) . .
N6 C6 C5 122.1(11) . .
C5 C6 N1 116.0(17) . .

loop_
_geom_bond_atom_site_label_1
_geom_bond_atom_site_label_2
_geom_bond_distance
_geom_bond_site_symmetry_2
Co1 O5 2.097(11) 6_565
Co1 O5 2.097(11) 2_656
Co1 O5 2.097(11) .
Co1 O5 2.097(11) 5_666
Co1 O6 2.105(13) 5_666
Co1 O6 2.105(13) .
Co2 O1 2.086(12) 3_455
Co2 O1 2.086(12) 4_655
Co2 O5 2.018(11) 2_656
Co2 O5 2.018(11) .
Co2 O7W 2.227(11) .
Co2 O7W 2.227(11) 2_656
Co3 O3 2.209(12) .
Co3 O2 2.067(11) 7_655
Co3 O5 2.061(10) 5_666
Co3 O6 2.044(9) .
Co3 O7W 2.301(11) 5_666
Co3 N3 2.17(2) .
O1 Co2 2.086(12) 3_544
O1 C14 1.280(18) .
S1 O3 1.484(17) .
S1 O4 1.427(12) .
S1 O4 1.427(12) 6_565
S1 C12 1.76(2) .
O3 Co3 2.209(12) 6_565
O2 Co3 2.067(11) 7_655
O2 C14 1.217(19) .
O5 Co3 2.061(10) 5_666
O5 H5 0.9800 .
O6 Co3 2.044(9) 6_565
O6 H6 0.9800 .
O7W Co3 2.301(11) 5_666
O7W H7WA 0.8366 .
O7W H7WB 0.8405 .
C10 C11 1.42(2) .
C10 C13 1.368(18) .
C10 C14 1.53(2) .
C11 H11 0.9300 .
C11 C12 1.354(19) .
C12 C11 1.354(19) 6_565
C13 C10 1.368(18) 6_565
C13 H13 0.9300 .
N6 H6A 0.8600 .
N6 H6B 0.8600 .
N6 C6 1.343(13) .
N1 C2 1.376(13) .
N1 C6 1.380(13) .
C2 H2 0.9300 .
C2 N3 1.372(13) .
N3 C4 1.376(13) .
C4 C5 1.4200 .
C4 N9 1.4200 .
C5 N7 1.4200 .
C5 C6 1.375(13) .
N7 C8 1.4200 .
C8 H8 0.9300 .
C8 N9 1.4200 .

loop_
_geom_hbond_atom_site_label_D
_geom_hbond_atom_site_label_H
_geom_hbond_atom_site_label_A
_geom_hbond_distance_DH
_geom_hbond_distance_HA
_geom_hbond_distance_DA
_geom_hbond_angle_DHA
_geom_hbond_site_symmetry_A
O7W H7WA O4 0.84 2.26 2.889(17) 131.8 5_766
O7W H7WB N1 0.84 1.74 2.57(3) 166.8 3
O7W H7WB N7 0.84 1.92 2.73(14) 161.3 8_565

loop_
_geom_torsion_atom_site_label_1
_geom_torsion_atom_site_label_2
_geom_torsion_atom_site_label_3
_geom_torsion_atom_site_label_4
_geom_torsion
_geom_torsion_site_symmetry_1
_geom_torsion_site_symmetry_4
Co2 O1 C14 O2 -27(3) 3_544 .
Co2 O1 C14 C10 150.4(12) 3_544 .
Co3 O2 C14 O1 24(3) 7_655 .
Co3 O2 C14 C10 -153.7(13) 7_655 .
Co3 N3 C4 C5 175.8(14) . .
Co3 N3 C4 N9 -5(4) . .
O3 S1 C12 C11 -90(2) . .
O3 S1 C12 C11 90(2) . 6_565
O4 S1 O3 Co3 -26.1(15) . .
O4 S1 O3 Co3 26.1(15) 6_565 6_565
O4 S1 O3 Co3 158.1(10) . 6_565
O4 S1 O3 Co3 -158.1(10) 6_565 .
O4 S1 C12 C11 152(2) 6_565 .
O4 S1 C12 C11 28(2) . .
O4 S1 C12 C11 -28(2) 6_565 6_565
O4 S1 C12 C11 -152(2) . 6_565
C10 C11 C12 S1 -174.5(16) . .
C10 C11 C12 C11 5(4) . 6_565
C11 C10 C13 C10 1(4) . 6_565
C11 C10 C14 O1 -172.7(17) . .
C11 C10 C14 O2 5(3) . .
C12 S1 O3 Co3 87.9(11) . .
C12 S1 O3 Co3 -87.9(11) . 6_565
C13 C10 C11 C12 -3(3) . .
C13 C10 C14 O1 2(3) . .
C13 C10 C14 O2 180(2) . .
C14 C10 C11 C12 172(2) . .
C14 C10 C13 C10 -173.2(15) . 6_565
N1 C2 N3 Co3 -175(3) . .
N1 C2 N3 C4 2(5) . .
C2 N1 C6 N6 180(3) . .
C2 N1 C6 C5 3(5) . .
C2 N3 C4 C5 -2(5) . .
C2 N3 C4 N9 177(2) . .
N3 C4 C5 N7 179(3) . .
N3 C4 C5 C6 2(4) . .
N3 C4 N9 C8 -179(3) . .
C4 C5 N7 C8 0.0 . .
C4 C5 C6 N6 -179(2) . .
C4 C5 C6 N1 -3(4) . .
C5 C4 N9 C8 0.0 . .
C5 N7 C8 N9 0.0 . .
N7 C5 C6 N6 5(5) . .
N7 C5 C6 N1 -179(2) . .
N7 C8 N9 C4 0.0 . .
N9 C4 C5 N7 0.0 . .
N9 C4 C5 C6 -177(3) . .
C6 N1 C2 N3 -3(5) . .
C6 C5 N7 C8 177(3) . .

loop_
_diffrn_oxdiff_twin_id
_diffrn_oxdiff_twin_ratio
_diffrn_oxdiff_twin_reflns_isolated
_diffrn_oxdiff_twin_reflns_overlapped
1 0.5032 2227 1522
2 0.4968 2159 1522

loop_
_twin_individual_id
_twin_individual_mass_fraction_refined
1 0.512(5)
2 0.488(5)
